data_1508836
loop_
_publ_author_name
'El Aziz, Youssef'
'Bassindale, Alan R.'
'Taylor, Peter G.'
'Stephenson, Richard A.'
'Hursthouse, Michael B.'
'Harrington, Ross W.'
'Clegg, William'

_publ_section_title
;
 X-ray Crystal Structures, Packing Behavior, and Thermal Stability Studies
 of a Homologous Series ofn-Alkyl-Substituted Polyhedral Oligomeric
 Silsesquioxanes
;
_journal_issue 3
_journal_name_full Macromolecules
_journal_page_first 988
_journal_paper_doi 10.1021/ma302229v
_journal_volume 46
_journal_year 2013
_chemical_formula_moiety 'C64 H136 O12 Si8'
_chemical_formula_sum 'C64 H136 O12 Si8'
_chemical_formula_weight 1322.45
_chemical_name_systematic
; 
 ? 
;
_space_group_IT_number 2
_symmetry_cell_setting triclinic
_symmetry_space_group_name_Hall '-P 1'
_symmetry_space_group_name_H-M 'P -1'
_atom_sites_solution_hydrogens geom
_atom_sites_solution_primary direct
_atom_sites_solution_secondary difmap
_audit_creation_method SHELXL-97
_cell_angle_alpha 85.5060(10)
_cell_angle_beta 84.329(2)
_cell_angle_gamma 87.938(2)
_cell_formula_units_Z 1
_cell_length_a 8.5348(2)
_cell_length_b 9.1768(3)
_cell_length_c 25.1451(9)
_cell_measurement_reflns_used 7781
_cell_measurement_temperature 120(2)
_cell_measurement_theta_max 27.49
_cell_measurement_theta_min 2.91
_cell_volume 1952.96(11)
_computing_cell_refinement 'DENZO (Otwinowski & Minor, 1997) & COLLECT (Hooft, R.W.W., 1998)'
_computing_data_collection 'COLLECT (Hooft, R.W.W., 1998)'
_computing_data_reduction 'DENZO (Otwinowski & Minor, 1997) & COLLECT (Hooft, R.W.W., 1998)'
_computing_structure_refinement 'SHELXL-97 (Sheldrick, 1997)'
_computing_structure_solution 'SHELXS-97 (Sheldrick, 1990)'
_diffrn_ambient_temperature 120(2)
_diffrn_detector_area_resol_mean 9.091
_diffrn_measured_fraction_theta_full 0.984
_diffrn_measured_fraction_theta_max 0.984
_diffrn_measurement_device_type 'Bruker-Nonius Roper CCD'
_diffrn_measurement_method '\f & \w scans'
_diffrn_radiation_monochromator graphite
_diffrn_radiation_source 'Bruker-Nonius FR591 rotating anode'
_diffrn_radiation_type MoK\a
_diffrn_radiation_wavelength 0.71073
_diffrn_reflns_av_R_equivalents 0.0471
_diffrn_reflns_av_sigmaI/netI 0.0497
_diffrn_reflns_limit_h_max 11
_diffrn_reflns_limit_h_min -11
_diffrn_reflns_limit_k_max 11
_diffrn_reflns_limit_k_min -11
_diffrn_reflns_limit_l_max 32
_diffrn_reflns_limit_l_min -32
_diffrn_reflns_number 34723
_diffrn_reflns_theta_full 27.61
_diffrn_reflns_theta_max 27.61
_diffrn_reflns_theta_min 3.03
_exptl_absorpt_coefficient_mu 0.189
_exptl_absorpt_correction_T_max 0.967
_exptl_absorpt_correction_T_min 0.942
_exptl_absorpt_correction_type multi-scan
_exptl_absorpt_process_details 'SADABS 2007/2 (Sheldrick, G.M., 2007)'
_exptl_crystal_colour colourless
_exptl_crystal_density_diffrn 1.124
_exptl_crystal_density_method 'not measured'
_exptl_crystal_description block
_exptl_crystal_F_000 728
_exptl_crystal_size_max 0.32
_exptl_crystal_size_mid 0.30
_exptl_crystal_size_min 0.18
_refine_diff_density_max 0.723
_refine_diff_density_min -1.284
_refine_diff_density_rms 0.218
_refine_ls_extinction_method none
_refine_ls_goodness_of_fit_ref 1.103
_refine_ls_hydrogen_treatment constr
_refine_ls_matrix_type full
_refine_ls_number_parameters 383
_refine_ls_number_reflns 8903
_refine_ls_number_restraints 0
_refine_ls_restrained_S_all 1.103
_refine_ls_R_factor_all 0.0880
_refine_ls_R_factor_gt 0.0698
_refine_ls_shift/su_max 0.000
_refine_ls_shift/su_mean 0.000
_refine_ls_structure_factor_coef Fsqd
_refine_ls_weighting_details 'calc w=1/[\s^2^(Fo^2^)+(0.1018P)^2^+2.1474P] where P=(Fo^2^+2Fc^2^)/3'
_refine_ls_weighting_scheme calc
_refine_ls_wR_factor_gt 0.1884
_refine_ls_wR_factor_ref 0.2010
_reflns_number_gt 6990
_reflns_number_total 8903
_reflns_threshold_expression I>2\s(I)
_cod_data_source_file ma302229v_si_001.cif
_cod_data_source_block 2009src0624_8
_cod_database_code 1508836

loop_
_symmetry_equiv_pos_as_xyz
'x, y, z'
'-x, -y, -z'

loop_
_atom_site_label
_atom_site_type_symbol
_atom_site_fract_x
_atom_site_fract_y
_atom_site_fract_z
_atom_site_U_iso_or_equiv
_atom_site_adp_type
_atom_site_occupancy
_atom_site_symmetry_multiplicity
_atom_site_calc_flag
_atom_site_refinement_flags
Si1 Si 0.57439(8) 0.22423(7) 0.03632(3) 0.01785(17) Uani 1 1 d .
Si2 Si 0.23709(8) 0.34199(7) 0.00604(3) 0.01658(17) Uani 1 1 d .
Si3 Si 0.27361(8) 0.62303(7) 0.06648(3) 0.01720(17) Uani 1 1 d .
Si4 Si 0.61064(8) 0.50470(8) 0.09674(3) 0.01805(18) Uani 1 1 d .
O1 O 0.3915(2) 0.2548(2) 0.02571(8) 0.0250(4) Uani 1 1 d .
O2 O 0.2062(2) 0.4871(2) 0.03893(7) 0.0221(4) Uani 1 1 d .
O3 O 0.4326(2) 0.5689(2) 0.09374(8) 0.0243(4) Uani 1 1 d .
O4 O 0.6238(2) 0.3419(2) 0.07584(7) 0.0244(4) Uani 1 1 d .
O5 O 0.2686(2) 0.3917(2) -0.05772(7) 0.0225(4) Uani 1 1 d .
O6 O 0.6824(2) 0.24585(19) -0.02042(7) 0.0201(4) Uani 1 1 d .
C11 C 0.6002(4) 0.0403(3) 0.06934(13) 0.0334(7) Uani 1 1 d .
H11A H 0.5557 -0.0320 0.0482 0.040 Uiso 1 1 calc R
H11B H 0.7141 0.0168 0.0701 0.040 Uiso 1 1 calc R
C12 C 0.5217(7) 0.0273(8) 0.1256(3) 0.147(4) Uani 1 1 d .
H12A H 0.5308 0.1242 0.1395 0.177 Uiso 1 1 calc R
H12B H 0.4083 0.0162 0.1220 0.177 Uiso 1 1 calc R
C13 C 0.5574(5) -0.0730(5) 0.16616(15) 0.0561(11) Uani 1 1 d .
H13A H 0.6710 -0.0636 0.1696 0.067 Uiso 1 1 calc R
H13B H 0.5457 -0.1703 0.1528 0.067 Uiso 1 1 calc R
C14 C 0.4804(6) -0.0802(5) 0.2202(2) 0.0793(18) Uani 1 1 d .
H14A H 0.4935 0.0174 0.2331 0.095 Uiso 1 1 calc R
H14B H 0.3668 -0.0869 0.2161 0.095 Uiso 1 1 calc R
C15 C 0.5087(7) -0.1803(8) 0.26368(17) 0.104(3) Uani 1 1 d .
H15A H 0.6224 -0.1741 0.2678 0.125 Uiso 1 1 calc R
H15B H 0.4950 -0.2780 0.2509 0.125 Uiso 1 1 calc R
C16 C 0.4329(6) -0.1859(5) 0.3165(2) 0.0725(15) Uani 1 1 d .
H16A H 0.4456 -0.0876 0.3289 0.087 Uiso 1 1 calc R
H16B H 0.3194 -0.1929 0.3123 0.087 Uiso 1 1 calc R
C17 C 0.4600(9) -0.2840(10) 0.36076(19) 0.144(4) Uani 1 1 d .
H17A H 0.4494 -0.3825 0.3482 0.173 Uiso 1 1 calc R
H17B H 0.5729 -0.2755 0.3656 0.173 Uiso 1 1 calc R
C18 C 0.3823(7) -0.2896(7) 0.4125(2) 0.0915(19) Uani 1 1 d .
H18A H 0.2811 -0.2359 0.4119 0.137 Uiso 1 1 calc R
H18B H 0.4474 -0.2451 0.4365 0.137 Uiso 1 1 calc R
H18C H 0.3642 -0.3918 0.4254 0.137 Uiso 1 1 calc R
C21 C 0.0685(3) 0.2191(3) 0.01772(11) 0.0225(5) Uani 1 1 d .
H21A H -0.0300 0.2796 0.0204 0.027 Uiso 1 1 calc R
H21B H 0.0673 0.1610 -0.0138 0.027 Uiso 1 1 calc R
C22 C 0.0692(3) 0.1134(3) 0.06824(11) 0.0252(6) Uani 1 1 d .
H22A H -0.0189 0.0457 0.0690 0.030 Uiso 1 1 calc R
H22B H 0.1685 0.0542 0.0661 0.030 Uiso 1 1 calc R
C23 C 0.0537(3) 0.1894(3) 0.12001(11) 0.0262(6) Uani 1 1 d .
H23A H -0.0387 0.2578 0.1201 0.031 Uiso 1 1 calc R
H23B H 0.1483 0.2479 0.1212 0.031 Uiso 1 1 calc R
C24 C 0.0350(4) 0.0846(3) 0.17019(12) 0.0329(7) Uani 1 1 d .
H24A H 0.1272 0.0160 0.1701 0.040 Uiso 1 1 calc R
H24B H -0.0599 0.0263 0.1691 0.040 Uiso 1 1 calc R
C25 C 0.0200(4) 0.1621(3) 0.22204(12) 0.0329(7) Uani 1 1 d .
H25A H 0.1188 0.2136 0.2244 0.040 Uiso 1 1 calc R
H25B H -0.0664 0.2368 0.2206 0.040 Uiso 1 1 calc R
C26 C -0.0124(4) 0.0604(3) 0.27249(12) 0.0375(7) Uani 1 1 d .
H26A H -0.1091 0.0061 0.2697 0.045 Uiso 1 1 calc R
H26B H 0.0760 -0.0120 0.2748 0.045 Uiso 1 1 calc R
C27 C -0.0328(5) 0.1402(4) 0.32332(13) 0.0408(8) Uani 1 1 d .
H27A H -0.1205 0.2132 0.3207 0.049 Uiso 1 1 calc R
H27B H 0.0642 0.1938 0.3262 0.049 Uiso 1 1 calc R
C28 C -0.0667(6) 0.0398(5) 0.37403(14) 0.0554(11) Uani 1 1 d .
H28A H -0.1617 -0.0150 0.3713 0.083 Uiso 1 1 calc R
H28B H -0.0829 0.0985 0.4051 0.083 Uiso 1 1 calc R
H28C H 0.0227 -0.0287 0.3782 0.083 Uiso 1 1 calc R
C31 C 0.1305(3) 0.6935(3) 0.11876(10) 0.0222(5) Uani 1 1 d .
H31A H 0.1684 0.7869 0.1291 0.027 Uiso 1 1 calc R
H31B H 0.0289 0.7147 0.1034 0.027 Uiso 1 1 calc R
C32 C 0.1015(3) 0.5897(3) 0.16926(11) 0.0258(6) Uani 1 1 d .
H32A H 0.0291 0.5133 0.1621 0.031 Uiso 1 1 calc R
H32B H 0.2026 0.5405 0.1772 0.031 Uiso 1 1 calc R
C33 C 0.0319(3) 0.6653(3) 0.21842(11) 0.0255(6) Uani 1 1 d .
H33A H 0.1044 0.7415 0.2258 0.031 Uiso 1 1 calc R
H33B H -0.0693 0.7145 0.2106 0.031 Uiso 1 1 calc R
C34 C 0.0037(4) 0.5609(3) 0.26814(12) 0.0323(7) Uani 1 1 d .
H34A H 0.1016 0.5021 0.2729 0.039 Uiso 1 1 calc R
H34B H -0.0791 0.4927 0.2623 0.039 Uiso 1 1 calc R
C35 C -0.0458(4) 0.6352(4) 0.31951(12) 0.0354(7) Uani 1 1 d .
H35A H 0.0406 0.6971 0.3272 0.042 Uiso 1 1 calc R
H35B H -0.1390 0.6999 0.3140 0.042 Uiso 1 1 calc R
C36 C -0.0854(5) 0.5271(4) 0.36769(13) 0.0413(8) Uani 1 1 d .
H36A H -0.1743 0.4678 0.3604 0.050 Uiso 1 1 calc R
H36B H 0.0065 0.4599 0.3722 0.050 Uiso 1 1 calc R
C37 C -0.1292(5) 0.5988(5) 0.41988(14) 0.0519(10) Uani 1 1 d .
H37A H -0.2150 0.6726 0.4148 0.062 Uiso 1 1 calc R
H37B H -0.0370 0.6500 0.4294 0.062 Uiso 1 1 calc R
C38 C -0.1826(7) 0.4873(6) 0.46565(16) 0.0772(16) Uani 1 1 d .
H38A H -0.2798 0.4432 0.4579 0.116 Uiso 1 1 calc R
H38B H -0.2018 0.5363 0.4991 0.116 Uiso 1 1 calc R
H38C H -0.1004 0.4109 0.4695 0.116 Uiso 1 1 calc R
C41 C 0.6592(3) 0.4901(3) 0.16720(11) 0.0263(6) Uani 1 1 d .
H41A H 0.7587 0.4322 0.1697 0.032 Uiso 1 1 calc R
H41B H 0.6763 0.5891 0.1781 0.032 Uiso 1 1 calc R
C42 C 0.5294(4) 0.4180(5) 0.20595(12) 0.0442(9) Uani 1 1 d .
H42A H 0.4367 0.4860 0.2086 0.053 Uiso 1 1 calc R
H42B H 0.4972 0.3289 0.1906 0.053 Uiso 1 1 calc R
C43 C 0.5751(4) 0.3763(5) 0.26190(13) 0.0472(10) Uani 1 1 d .
H43A H 0.6119 0.4643 0.2768 0.057 Uiso 1 1 calc R
H43B H 0.6644 0.3044 0.2596 0.057 Uiso 1 1 calc R
C44 C 0.4424(4) 0.3113(6) 0.30037(14) 0.0565(12) Uani 1 1 d .
H44A H 0.3537 0.3838 0.3029 0.068 Uiso 1 1 calc R
H44B H 0.4046 0.2242 0.2851 0.068 Uiso 1 1 calc R
C45 C 0.4870(5) 0.2669(6) 0.35648(14) 0.0582(12) Uani 1 1 d .
H45A H 0.5735 0.1922 0.3541 0.070 Uiso 1 1 calc R
H45B H 0.5273 0.3532 0.3715 0.070 Uiso 1 1 calc R
C46 C 0.3526(5) 0.2063(5) 0.39450(14) 0.0556(11) Uani 1 1 d .
H46A H 0.3140 0.1187 0.3798 0.067 Uiso 1 1 calc R
H46B H 0.2652 0.2801 0.3961 0.067 Uiso 1 1 calc R
C47 C 0.3949(6) 0.1647(7) 0.45109(16) 0.0726(15) Uani 1 1 d .
H47A H 0.4299 0.2527 0.4665 0.087 Uiso 1 1 calc R
H47B H 0.4840 0.0925 0.4497 0.087 Uiso 1 1 calc R
C48 C 0.2577(6) 0.1001(6) 0.48750(17) 0.0750(15) Uani 1 1 d .
H48A H 0.1687 0.1707 0.4888 0.112 Uiso 1 1 calc R
H48B H 0.2899 0.0781 0.5237 0.112 Uiso 1 1 calc R
H48C H 0.2262 0.0100 0.4735 0.112 Uiso 1 1 calc R

loop_
_atom_site_aniso_label
_atom_site_aniso_U_11
_atom_site_aniso_U_22
_atom_site_aniso_U_33
_atom_site_aniso_U_23
_atom_site_aniso_U_13
_atom_site_aniso_U_12
Si1 0.0179(3) 0.0155(3) 0.0195(4) 0.0015(3) -0.0011(3) 0.0003(3)
Si2 0.0172(3) 0.0159(3) 0.0165(3) -0.0005(3) -0.0012(3) -0.0018(2)
Si3 0.0180(3) 0.0175(3) 0.0158(3) -0.0024(3) 0.0001(3) 0.0009(3)
Si4 0.0188(4) 0.0212(4) 0.0143(3) -0.0015(3) -0.0022(3) -0.0011(3)
O1 0.0187(9) 0.0260(10) 0.0289(11) 0.0054(8) -0.0018(8) 0.0008(7)
O2 0.0249(9) 0.0197(9) 0.0213(10) -0.0035(7) 0.0020(7) -0.0020(7)
O3 0.0220(9) 0.0287(10) 0.0216(9) 0.0003(8) -0.0024(7) 0.0034(8)
O4 0.0308(10) 0.0217(9) 0.0209(10) -0.0024(7) -0.0036(8) 0.0009(8)
O5 0.0233(9) 0.0273(10) 0.0173(9) -0.0019(7) -0.0018(7) -0.0059(7)
O6 0.0208(9) 0.0174(9) 0.0214(9) -0.0006(7) 0.0001(7) 0.0007(7)
C11 0.0315(16) 0.0249(14) 0.0432(18) 0.0101(13) -0.0106(13) -0.0027(12)
C12 0.092(4) 0.170(6) 0.132(5) 0.134(5) 0.081(4) 0.093(4)
C13 0.056(2) 0.082(3) 0.0303(19) -0.0104(19) -0.0125(17) 0.029(2)
C14 0.073(3) 0.063(3) 0.082(3) 0.043(3) 0.043(3) 0.031(2)
C15 0.092(4) 0.188(7) 0.024(2) 0.000(3) -0.005(2) 0.083(4)
C16 0.070(3) 0.064(3) 0.070(3) 0.023(2) 0.032(2) 0.012(2)
C17 0.131(6) 0.258(10) 0.027(2) 0.016(4) 0.006(3) 0.122(6)
C18 0.098(4) 0.102(4) 0.060(3) 0.024(3) 0.032(3) 0.007(3)
C21 0.0219(13) 0.0224(13) 0.0235(13) -0.0015(10) -0.0019(10) -0.0047(10)
C22 0.0295(14) 0.0204(13) 0.0250(14) -0.0008(11) 0.0025(11) -0.0075(11)
C23 0.0317(15) 0.0197(13) 0.0256(14) 0.0008(11) 0.0038(11) -0.0019(11)
C24 0.0458(18) 0.0252(14) 0.0257(15) -0.0002(12) 0.0071(13) -0.0055(13)
C25 0.0482(19) 0.0240(14) 0.0242(15) 0.0004(12) 0.0067(13) -0.0005(13)
C26 0.054(2) 0.0296(16) 0.0263(16) 0.0031(13) 0.0072(14) -0.0035(14)
C27 0.057(2) 0.0376(18) 0.0262(16) 0.0002(13) 0.0045(15) -0.0023(15)
C28 0.086(3) 0.053(2) 0.0237(17) 0.0036(16) 0.0095(18) -0.009(2)
C31 0.0238(13) 0.0237(13) 0.0184(13) -0.0037(10) 0.0021(10) 0.0023(10)
C32 0.0294(14) 0.0236(13) 0.0226(14) -0.0007(11) 0.0045(11) 0.0011(11)
C33 0.0302(14) 0.0234(13) 0.0220(14) -0.0039(11) 0.0032(11) -0.0012(11)
C34 0.0421(17) 0.0290(15) 0.0232(15) -0.0006(12) 0.0079(12) -0.0006(13)
C35 0.0461(19) 0.0367(17) 0.0214(15) -0.0024(12) 0.0070(13) -0.0019(14)
C36 0.055(2) 0.0443(19) 0.0221(16) 0.0015(14) 0.0069(14) -0.0054(16)
C37 0.070(3) 0.059(2) 0.0241(17) -0.0032(16) 0.0090(17) -0.009(2)
C38 0.108(4) 0.094(4) 0.026(2) 0.001(2) 0.012(2) -0.033(3)
C41 0.0222(13) 0.0395(16) 0.0175(13) -0.0026(11) -0.0031(10) -0.0031(11)
C42 0.0297(16) 0.083(3) 0.0196(15) 0.0092(16) -0.0049(12) -0.0141(17)
C43 0.0309(17) 0.090(3) 0.0185(15) 0.0102(16) -0.0014(13) -0.0068(18)
C44 0.0371(19) 0.107(4) 0.0223(17) 0.0175(19) -0.0037(14) -0.011(2)
C45 0.040(2) 0.107(4) 0.0239(17) 0.017(2) 0.0002(15) -0.002(2)
C46 0.050(2) 0.089(3) 0.0228(17) 0.0151(18) 0.0055(15) 0.000(2)
C47 0.065(3) 0.119(4) 0.0262(19) 0.021(2) 0.0048(18) 0.012(3)
C48 0.090(4) 0.090(4) 0.034(2) 0.021(2) 0.020(2) 0.007(3)

loop_
_atom_type_symbol
_atom_type_description
_atom_type_scat_dispersion_real
_atom_type_scat_dispersion_imag
_atom_type_scat_source
C C 0.0033 0.0016 'International Tables Vol C Tables 4.2.6.8 and 6.1.1.4'
H H 0.0000 0.0000 'International Tables Vol C Tables 4.2.6.8 and 6.1.1.4'
O O 0.0106 0.0060 'International Tables Vol C Tables 4.2.6.8 and 6.1.1.4'
Si Si 0.0817 0.0704 'International Tables Vol C Tables 4.2.6.8 and 6.1.1.4'

loop_
_geom_angle_atom_site_label_1
_geom_angle_atom_site_label_2
_geom_angle_atom_site_label_3
_geom_angle
_geom_angle_site_symmetry_1
_geom_angle_site_symmetry_3
O4 Si1 O1 108.76(11) . .
O4 Si1 O6 108.88(10) . .
O1 Si1 O6 108.74(10) . .
O4 Si1 C11 108.18(13) . .
O1 Si1 C11 110.07(12) . .
O6 Si1 C11 112.15(13) . .
O1 Si2 O2 108.67(10) . .
O1 Si2 O5 109.22(10) . .
O2 Si2 O5 108.84(10) . .
O1 Si2 C21 108.66(11) . .
O2 Si2 C21 111.65(11) . .
O5 Si2 C21 109.76(11) . .
O2 Si3 O3 109.01(10) . .
O2 Si3 O6 109.16(10) . 2_665
O3 Si3 O6 108.73(10) . 2_665
O2 Si3 C31 112.14(11) . .
O3 Si3 C31 108.45(11) . .
O6 Si3 C31 109.30(11) 2_665 .
O3 Si4 O4 109.30(10) . .
O3 Si4 O5 109.38(10) . 2_665
O4 Si4 O5 108.31(10) . 2_665
O3 Si4 C41 109.78(12) . .
O4 Si4 C41 107.68(12) . .
O5 Si4 C41 112.33(11) 2_665 .
Si2 O1 Si1 158.61(13) . .
Si2 O2 Si3 150.02(13) . .
Si4 O3 Si3 157.64(14) . .
Si1 O4 Si4 150.49(13) . .
Si4 O5 Si2 137.73(12) 2_665 .
Si1 O6 Si3 138.07(12) . 2_665
C12 C11 Si1 112.3(3) . .
C12 C11 H11A 109.1 . .
Si1 C11 H11A 109.1 . .
C12 C11 H11B 109.1 . .
Si1 C11 H11B 109.1 . .
H11A C11 H11B 107.9 . .
C13 C12 C11 126.9(4) . .
C13 C12 H12A 105.6 . .
C11 C12 H12A 105.6 . .
C13 C12 H12B 105.6 . .
C11 C12 H12B 105.6 . .
H12A C12 H12B 106.1 . .
C12 C13 C14 125.1(4) . .
C12 C13 H13A 106.0 . .
C14 C13 H13A 106.0 . .
C12 C13 H13B 106.0 . .
C14 C13 H13B 106.0 . .
H13A C13 H13B 106.3 . .
C15 C14 C13 128.5(4) . .
C15 C14 H14A 105.2 . .
C13 C14 H14A 105.2 . .
C15 C14 H14B 105.2 . .
C13 C14 H14B 105.2 . .
H14A C14 H14B 105.9 . .
C14 C15 C16 128.0(5) . .
C14 C15 H15A 105.3 . .
C16 C15 H15A 105.3 . .
C14 C15 H15B 105.3 . .
C16 C15 H15B 105.3 . .
H15A C15 H15B 106.0 . .
C17 C16 C15 129.0(5) . .
C17 C16 H16A 105.0 . .
C15 C16 H16A 105.0 . .
C17 C16 H16B 105.0 . .
C15 C16 H16B 105.0 . .
H16A C16 H16B 105.9 . .
C18 C17 C16 128.4(5) . .
C18 C17 H17A 105.2 . .
C16 C17 H17A 105.2 . .
C18 C17 H17B 105.2 . .
C16 C17 H17B 105.2 . .
H17A C17 H17B 105.9 . .
C17 C18 H18A 109.5 . .
C17 C18 H18B 109.5 . .
H18A C18 H18B 109.5 . .
C17 C18 H18C 109.5 . .
H18A C18 H18C 109.5 . .
H18B C18 H18C 109.5 . .
C22 C21 Si2 114.87(18) . .
C22 C21 H21A 108.6 . .
Si2 C21 H21A 108.6 . .
C22 C21 H21B 108.6 . .
Si2 C21 H21B 108.6 . .
H21A C21 H21B 107.5 . .
C23 C22 C21 113.7(2) . .
C23 C22 H22A 108.8 . .
C21 C22 H22A 108.8 . .
C23 C22 H22B 108.8 . .
C21 C22 H22B 108.8 . .
H22A C22 H22B 107.7 . .
C22 C23 C24 113.6(2) . .
C22 C23 H23A 108.8 . .
C24 C23 H23A 108.8 . .
C22 C23 H23B 108.8 . .
C24 C23 H23B 108.8 . .
H23A C23 H23B 107.7 . .
C23 C24 C25 113.2(2) . .
C23 C24 H24A 108.9 . .
C25 C24 H24A 108.9 . .
C23 C24 H24B 108.9 . .
C25 C24 H24B 108.9 . .
H24A C24 H24B 107.8 . .
C26 C25 C24 114.0(3) . .
C26 C25 H25A 108.8 . .
C24 C25 H25A 108.8 . .
C26 C25 H25B 108.8 . .
C24 C25 H25B 108.8 . .
H25A C25 H25B 107.6 . .
C27 C26 C25 113.1(3) . .
C27 C26 H26A 109.0 . .
C25 C26 H26A 109.0 . .
C27 C26 H26B 109.0 . .
C25 C26 H26B 109.0 . .
H26A C26 H26B 107.8 . .
C26 C27 C28 113.7(3) . .
C26 C27 H27A 108.8 . .
C28 C27 H27A 108.8 . .
C26 C27 H27B 108.8 . .
C28 C27 H27B 108.8 . .
H27A C27 H27B 107.7 . .
C27 C28 H28A 109.5 . .
C27 C28 H28B 109.5 . .
H28A C28 H28B 109.5 . .
C27 C28 H28C 109.5 . .
H28A C28 H28C 109.5 . .
H28B C28 H28C 109.5 . .
C32 C31 Si3 114.53(18) . .
C32 C31 H31A 108.6 . .
Si3 C31 H31A 108.6 . .
C32 C31 H31B 108.6 . .
Si3 C31 H31B 108.6 . .
H31A C31 H31B 107.6 . .
C33 C32 C31 113.8(2) . .
C33 C32 H32A 108.8 . .
C31 C32 H32A 108.8 . .
C33 C32 H32B 108.8 . .
C31 C32 H32B 108.8 . .
H32A C32 H32B 107.7 . .
C34 C33 C32 113.1(2) . .
C34 C33 H33A 108.9 . .
C32 C33 H33A 108.9 . .
C34 C33 H33B 108.9 . .
C32 C33 H33B 108.9 . .
H33A C33 H33B 107.8 . .
C33 C34 C35 114.5(3) . .
C33 C34 H34A 108.6 . .
C35 C34 H34A 108.6 . .
C33 C34 H34B 108.6 . .
C35 C34 H34B 108.6 . .
H34A C34 H34B 107.6 . .
C36 C35 C34 113.1(3) . .
C36 C35 H35A 109.0 . .
C34 C35 H35A 109.0 . .
C36 C35 H35B 109.0 . .
C34 C35 H35B 109.0 . .
H35A C35 H35B 107.8 . .
C37 C36 C35 114.0(3) . .
C37 C36 H36A 108.8 . .
C35 C36 H36A 108.8 . .
C37 C36 H36B 108.8 . .
C35 C36 H36B 108.8 . .
H36A C36 H36B 107.7 . .
C36 C37 C38 111.9(4) . .
C36 C37 H37A 109.2 . .
C38 C37 H37A 109.2 . .
C36 C37 H37B 109.2 . .
C38 C37 H37B 109.2 . .
H37A C37 H37B 107.9 . .
C37 C38 H38A 109.5 . .
C37 C38 H38B 109.5 . .
H38A C38 H38B 109.5 . .
C37 C38 H38C 109.5 . .
H38A C38 H38C 109.5 . .
H38B C38 H38C 109.5 . .
C42 C41 Si4 112.67(19) . .
C42 C41 H41A 109.1 . .
Si4 C41 H41A 109.1 . .
C42 C41 H41B 109.1 . .
Si4 C41 H41B 109.1 . .
H41A C41 H41B 107.8 . .
C43 C42 C41 115.0(3) . .
C43 C42 H42A 108.5 . .
C41 C42 H42A 108.5 . .
C43 C42 H42B 108.5 . .
C41 C42 H42B 108.5 . .
H42A C42 H42B 107.5 . .
C42 C43 C44 114.1(3) . .
C42 C43 H43A 108.7 . .
C44 C43 H43A 108.7 . .
C42 C43 H43B 108.7 . .
C44 C43 H43B 108.7 . .
H43A C43 H43B 107.6 . .
C45 C44 C43 114.7(3) . .
C45 C44 H44A 108.6 . .
C43 C44 H44A 108.6 . .
C45 C44 H44B 108.6 . .
C43 C44 H44B 108.6 . .
H44A C44 H44B 107.6 . .
C46 C45 C44 114.0(3) . .
C46 C45 H45A 108.8 . .
C44 C45 H45A 108.8 . .
C46 C45 H45B 108.8 . .
C44 C45 H45B 108.8 . .
H45A C45 H45B 107.7 . .
C45 C46 C47 114.4(4) . .
C45 C46 H46A 108.6 . .
C47 C46 H46A 108.6 . .
C45 C46 H46B 108.6 . .
C47 C46 H46B 108.6 . .
H46A C46 H46B 107.6 . .
C46 C47 C48 112.7(4) . .
C46 C47 H47A 109.1 . .
C48 C47 H47A 109.1 . .
C46 C47 H47B 109.1 . .
C48 C47 H47B 109.1 . .
H47A C47 H47B 107.8 . .
C47 C48 H48A 109.5 . .
C47 C48 H48B 109.5 . .
H48A C48 H48B 109.5 . .
C47 C48 H48C 109.5 . .
H48A C48 H48C 109.5 . .
H48B C48 H48C 109.5 . .

loop_
_geom_bond_atom_site_label_1
_geom_bond_atom_site_label_2
_geom_bond_distance
_geom_bond_site_symmetry_2
Si1 O4 1.617(2) .
Si1 O1 1.6198(19) .
Si1 O6 1.6230(19) .
Si1 C11 1.838(3) .
Si2 O1 1.6168(19) .
Si2 O2 1.6222(19) .
Si2 O5 1.6308(19) .
Si2 C21 1.846(3) .
Si3 O2 1.6225(19) .
Si3 O3 1.6253(19) .
Si3 O6 1.6303(19) 2_665
Si3 C31 1.843(3) .
Si4 O3 1.6160(19) .
Si4 O4 1.618(2) .
Si4 O5 1.6292(19) 2_665
Si4 C41 1.853(3) .
O5 Si4 1.6292(19) 2_665
O6 Si3 1.6303(19) 2_665
C11 C12 1.501(6) .
C11 H11A 0.990 .
C11 H11B 0.990 .
C12 C13 1.370(5) .
C12 H12A 0.990 .
C12 H12B 0.990 .
C13 C14 1.447(6) .
C13 H13A 0.990 .
C13 H13B 0.990 .
C14 C15 1.406(6) .
C14 H14A 0.990 .
C14 H14B 0.990 .
C15 C16 1.418(6) .
C15 H15A 0.990 .
C15 H15B 0.990 .
C16 C17 1.407(7) .
C16 H16A 0.990 .
C16 H16B 0.990 .
C17 C18 1.400(7) .
C17 H17A 0.990 .
C17 H17B 0.990 .
C18 H18A 0.980 .
C18 H18B 0.980 .
C18 H18C 0.980 .
C21 C22 1.537(4) .
C21 H21A 0.990 .
C21 H21B 0.990 .
C22 C23 1.517(4) .
C22 H22A 0.990 .
C22 H22B 0.990 .
C23 C24 1.525(4) .
C23 H23A 0.990 .
C23 H23B 0.990 .
C24 C25 1.526(4) .
C24 H24A 0.990 .
C24 H24B 0.990 .
C25 C26 1.523(4) .
C25 H25A 0.990 .
C25 H25B 0.990 .
C26 C27 1.515(5) .
C26 H26A 0.990 .
C26 H26B 0.990 .
C27 C28 1.523(5) .
C27 H27A 0.990 .
C27 H27B 0.990 .
C28 H28A 0.980 .
C28 H28B 0.980 .
C28 H28C 0.980 .
C31 C32 1.532(4) .
C31 H31A 0.990 .
C31 H31B 0.990 .
C32 C33 1.524(4) .
C32 H32A 0.990 .
C32 H32B 0.990 .
C33 C34 1.519(4) .
C33 H33A 0.990 .
C33 H33B 0.990 .
C34 C35 1.524(4) .
C34 H34A 0.990 .
C34 H34B 0.990 .
C35 C36 1.523(4) .
C35 H35A 0.990 .
C35 H35B 0.990 .
C36 C37 1.521(5) .
C36 H36A 0.990 .
C36 H36B 0.990 .
C37 C38 1.524(5) .
C37 H37A 0.990 .
C37 H37B 0.990 .
C38 H38A 0.980 .
C38 H38B 0.980 .
C38 H38C 0.980 .
C41 C42 1.534(4) .
C41 H41A 0.990 .
C41 H41B 0.990 .
C42 C43 1.514(4) .
C42 H42A 0.990 .
C42 H42B 0.990 .
C43 C44 1.521(5) .
C43 H43A 0.990 .
C43 H43B 0.990 .
C44 C45 1.519(5) .
C44 H44A 0.990 .
C44 H44B 0.990 .
C45 C46 1.511(5) .
C45 H45A 0.990 .
C45 H45B 0.990 .
C46 C47 1.519(5) .
C46 H46A 0.990 .
C46 H46B 0.990 .
C47 C48 1.521(6) .
C47 H47A 0.990 .
C47 H47B 0.990 .
C48 H48A 0.980 .
C48 H48B 0.980 .
C48 H48C 0.980 .
